data_4034855
loop_
_publ_author_name
'Obydennov, Dmitrii L.'
'El-Tantawy, Asmaa I'
'Sosnovskikh, Vyacheslav Y.'

_publ_section_title
;
 Synthesis of Multifunctionalized 2,3-Dihydro-4-pyridones and 4-Pyridones
 via the Reaction of Carbamoylated Enaminones with Aldehydes.
;
_journal_issue 22
_journal_name_full 'The Journal of organic chemistry'
_journal_page_first 13776
_journal_page_last 13786
_journal_paper_doi 10.1021/acs.joc.8b02075
_journal_volume 83
_journal_year 2018
_chemical_formula_sum 'C23 H20 N2 O3'
_chemical_formula_weight 372.41
_space_group_IT_number 2
_space_group_name_Hall '-P 1'
_space_group_name_H-M_alt 'P -1'
_symmetry_cell_setting triclinic
_symmetry_space_group_name_H-M 'P -1'
_atom_sites_solution_hydrogens geom
_atom_sites_solution_primary direct
_atom_sites_solution_secondary difmap
_audit_creation_method SHELXL-97
_cell_angle_alpha 83.928(6)
_cell_angle_beta 81.695(7)
_cell_angle_gamma 69.792(7)
_cell_formula_units_Z 2
_cell_length_a 9.4912(8)
_cell_length_b 9.6830(7)
_cell_length_c 11.2408(10)
_cell_measurement_reflns_used 1594
_cell_measurement_temperature 295(2)
_cell_measurement_theta_max 27.1890
_cell_measurement_theta_min 4.1010
_cell_volume 957.57(14)
_computing_cell_refinement 'CrysAlisPro 1.171.39.38a (Rigaku OD, 2017)'
_computing_data_collection 'CrysAlisPro 1.171.39.38a (Rigaku OD, 2017)'
_computing_data_reduction 'CrysAlisPro 1.171.39.38a (Rigaku OD, 2017)'
_computing_structure_refinement 'SHELXL-97 (Sheldrick, 1997)'
_computing_structure_solution 'SHELXS-97 (Sheldrick, 1990)'
_diffrn_ambient_temperature 295(2)
_diffrn_detector 'CCD plate'
_diffrn_detector_area_resol_mean 16.5253
_diffrn_detector_type Sapphire3
_diffrn_measured_fraction_theta_full 0.990
_diffrn_measured_fraction_theta_max 0.854
_diffrn_measurement_device 'four-circle diffractometer'
_diffrn_measurement_device_type 'Xcalibur, Sapphire3'
_diffrn_measurement_method omega
_diffrn_radiation_monochromator graphite
_diffrn_radiation_source 'fine-focus sealed tube'
_diffrn_radiation_type MoK\a
_diffrn_radiation_wavelength 0.71073
_diffrn_reflns_av_R_equivalents 0.0346
_diffrn_reflns_av_sigmaI/netI 0.0627
_diffrn_reflns_limit_h_max 13
_diffrn_reflns_limit_h_min -11
_diffrn_reflns_limit_k_max 12
_diffrn_reflns_limit_k_min -8
_diffrn_reflns_limit_l_max 15
_diffrn_reflns_limit_l_min -14
_diffrn_reflns_number 8206
_diffrn_reflns_theta_full 26.00
_diffrn_reflns_theta_max 30.76
_diffrn_reflns_theta_min 3.67
_exptl_absorpt_coefficient_mu 0.086
_exptl_absorpt_correction_T_max 1.00000
_exptl_absorpt_correction_T_min 0.85716
_exptl_absorpt_correction_type multi-scan
_exptl_absorpt_process_details
;
CrysAlisPro 1.171.39.38a (Rigaku Oxford Diffraction, 2017)
Empirical absorption correction using spherical harmonics,
 implemented in SCALE3 ABSPACK scaling algorithm.
;
_exptl_crystal_colour light_yellow
_exptl_crystal_density_diffrn 1.292
_exptl_crystal_density_method 'not measured'
_exptl_crystal_description prism
_exptl_crystal_F_000 392
_exptl_crystal_size_max 0.43
_exptl_crystal_size_mid 0.35
_exptl_crystal_size_min 0.19
_refine_diff_density_max 0.230
_refine_diff_density_min -0.295
_refine_diff_density_rms 0.048
_refine_ls_extinction_method none
_refine_ls_goodness_of_fit_ref 1.007
_refine_ls_hydrogen_treatment mixed
_refine_ls_matrix_type full
_refine_ls_number_parameters 266
_refine_ls_number_reflns 5108
_refine_ls_number_restraints 0
_refine_ls_restrained_S_all 1.007
_refine_ls_R_factor_all 0.1137
_refine_ls_R_factor_gt 0.0637
_refine_ls_shift/su_max 0.000
_refine_ls_shift/su_mean 0.000
_refine_ls_structure_factor_coef Fsqd
_refine_ls_weighting_details 'calc w=1/[\s^2^(Fo^2^)+(0.1000P)^2^+0.0200P] where P=(Fo^2^+2Fc^2^)/3'
_refine_ls_weighting_scheme calc
_refine_ls_wR_factor_gt 0.1615
_refine_ls_wR_factor_ref 0.2151
_reflns_number_gt 2808
_reflns_number_total 5108
_reflns_threshold_expression >2sigma(I)
_cod_data_source_file jo8b02075_si_001.cif
_cod_data_source_block exp_124
_cod_depositor_comments
;
The following automatic conversions were performed:

data item '_symmetry_cell_setting' value 'Triclinic' was changed to
'triclinic' in accordance with the
/home/data/users/saulius/crontab/automatic-downloads/current/ACS/lib/dictionaries/cif_core.dic
dictionary named 'cif_core.dic' version 2.4.2 last updated on
2011-04-26.

Automatic conversion script
Id: cif_fix_values 6909 2019-04-08 15:41:33Z antanas 
;
_cod_original_sg_symbol_H-M P-1
_cod_database_code 4034855

loop_
_symmetry_equiv_pos_as_xyz
'x, y, z'
'-x, -y, -z'

loop_
_atom_site_label
_atom_site_type_symbol
_atom_site_fract_x
_atom_site_fract_y
_atom_site_fract_z
_atom_site_U_iso_or_equiv
_atom_site_adp_type
_atom_site_occupancy
_atom_site_symmetry_multiplicity
_atom_site_calc_flag
_atom_site_refinement_flags
N1 N 0.61700(19) 0.71374(17) 0.38451(14) 0.0424(4) Uani 1 1 d .
O1 O 0.5769(2) 0.81286(17) 0.02507(13) 0.0597(4) Uani 1 1 d .
C1 C 0.8067(3) 0.4746(2) 0.3446(2) 0.0686(7) Uani 1 1 d .
H1A H 0.7627 0.4362 0.4171 0.103 Uiso 1 1 calc R
H1B H 0.8959 0.4916 0.3604 0.103 Uiso 1 1 calc R
H1C H 0.8330 0.4048 0.2836 0.103 Uiso 1 1 calc R
C2 C 0.6955(2) 0.6165(2) 0.30230(19) 0.0469(5) Uani 1 1 d .
O2 O 0.7448(2) 0.9517(2) 0.29650(16) 0.0801(6) Uani 1 1 d .
O3 O 0.3053(2) 0.7777(2) 0.28462(16) 0.0746(5) Uani 1 1 d .
N2 N 0.6782(2) 1.06561(19) 0.11705(16) 0.0485(4) Uani 1 1 d .
C3 C 0.6769(3) 0.6443(2) 0.18227(19) 0.0511(5) Uani 1 1 d .
H3A H 0.7194 0.5670 0.1314 0.061 Uiso 1 1 calc R
C4 C 0.5967(2) 0.7840(2) 0.13269(17) 0.0435(5) Uani 1 1 d .
C5 C 0.5424(2) 0.9084(2) 0.21872(18) 0.0427(5) Uani 1 1 d .
C6 C 0.5008(2) 0.8545(2) 0.34744(18) 0.0424(4) Uani 1 1 d .
C7 C 0.3486(2) 0.8400(2) 0.36795(18) 0.0459(5) Uani 1 1 d .
C8 C 0.2387(3) 0.8751(3) 0.4603(2) 0.0611(6) Uani 1 1 d .
H8A H 0.2405 0.9184 0.5298 0.073 Uiso 1 1 calc R
C9 C 0.1198(3) 0.8334(3) 0.4313(3) 0.0698(7) Uani 1 1 d .
H9A H 0.0273 0.8459 0.4777 0.084 Uiso 1 1 calc R
C10 C 0.1631(3) 0.7743(3) 0.3279(3) 0.0816(8) Uani 1 1 d .
H10A H 0.1065 0.7355 0.2889 0.098 Uiso 1 1 calc R
C11 C 0.6425(2) 0.6960(2) 0.50859(18) 0.0445(5) Uani 1 1 d .
C12 C 0.5578(3) 0.6358(3) 0.5932(2) 0.0714(7) Uani 1 1 d .
H12A H 0.4868 0.6005 0.5703 0.086 Uiso 1 1 calc R
C13 C 0.5793(4) 0.6280(4) 0.7138(3) 0.0902(10) Uani 1 1 d .
H13A H 0.5221 0.5875 0.7718 0.108 Uiso 1 1 calc R
C14 C 0.6839(4) 0.6794(3) 0.7478(2) 0.0789(9) Uani 1 1 d .
H14A H 0.6970 0.6749 0.8287 0.095 Uiso 1 1 calc R
C15 C 0.7687(4) 0.7373(3) 0.6625(3) 0.0816(9) Uani 1 1 d .
H15A H 0.8409 0.7711 0.6851 0.098 Uiso 1 1 calc R
C16 C 0.7477(3) 0.7459(3) 0.5432(2) 0.0658(7) Uani 1 1 d .
H16A H 0.8056 0.7860 0.4855 0.079 Uiso 1 1 calc R
C17 C 0.7852(3) 1.1394(2) 0.08818(18) 0.0485(5) Uani 1 1 d .
C18 C 0.9240(3) 1.0905(3) 0.1330(2) 0.0627(6) Uani 1 1 d .
H18A H 0.9483 1.0090 0.1876 0.075 Uiso 1 1 calc R
C19 C 1.0263(3) 1.1646(3) 0.0956(3) 0.0766(8) Uani 1 1 d .
H19A H 1.1193 1.1317 0.1257 0.092 Uiso 1 1 calc R
C20 C 0.9936(4) 1.2835(3) 0.0163(3) 0.0802(9) Uani 1 1 d .
H20A H 1.0634 1.3315 -0.0082 0.096 Uiso 1 1 calc R
C21 C 0.8562(4) 1.3320(3) -0.0274(2) 0.0773(8) Uani 1 1 d .
H21A H 0.8331 1.4137 -0.0818 0.093 Uiso 1 1 calc R
C22 C 0.7507(3) 1.2613(2) 0.0082(2) 0.0612(6) Uani 1 1 d .
H22A H 0.6575 1.2960 -0.0216 0.073 Uiso 1 1 calc R
C23 C 0.6668(3) 0.9768(2) 0.21476(19) 0.0474(5) Uani 1 1 d .
H6 H 0.498(2) 0.924(2) 0.4044(18) 0.041(5) Uiso 1 1 d .
H5 H 0.456(2) 0.985(2) 0.1874(17) 0.041(5) Uiso 1 1 d .
H2 H 0.610(3) 1.086(2) 0.065(2) 0.050(6) Uiso 1 1 d .

loop_
_atom_site_aniso_label
_atom_site_aniso_U_11
_atom_site_aniso_U_22
_atom_site_aniso_U_33
_atom_site_aniso_U_23
_atom_site_aniso_U_13
_atom_site_aniso_U_12
N1 0.0382(9) 0.0494(9) 0.0368(9) -0.0027(6) -0.0035(7) -0.0114(7)
O1 0.0638(11) 0.0761(10) 0.0412(9) -0.0040(7) -0.0113(7) -0.0237(8)
C1 0.0646(17) 0.0586(14) 0.0678(17) 0.0030(11) -0.0063(13) -0.0046(12)
C2 0.0424(11) 0.0484(11) 0.0484(12) -0.0013(8) -0.0026(9) -0.0147(9)
O2 0.0933(15) 0.1139(14) 0.0634(11) 0.0306(10) -0.0407(11) -0.0709(12)
O3 0.0590(12) 0.1141(14) 0.0643(11) -0.0228(10) 0.0008(9) -0.0441(11)
N2 0.0508(11) 0.0566(10) 0.0444(10) 0.0048(7) -0.0121(8) -0.0256(8)
C3 0.0530(13) 0.0520(12) 0.0467(12) -0.0108(9) 0.0001(10) -0.0157(10)
C4 0.0395(11) 0.0581(11) 0.0368(11) -0.0036(8) -0.0033(8) -0.0217(9)
C5 0.0407(11) 0.0469(11) 0.0421(11) 0.0006(8) -0.0082(8) -0.0160(9)
C6 0.0429(11) 0.0442(10) 0.0408(11) -0.0039(8) -0.0057(8) -0.0149(8)
C7 0.0412(11) 0.0483(11) 0.0452(11) -0.0031(8) -0.0053(9) -0.0111(9)
C8 0.0513(14) 0.0677(14) 0.0615(15) -0.0159(11) 0.0083(11) -0.0189(11)
C9 0.0394(13) 0.0746(16) 0.089(2) -0.0036(13) 0.0085(12) -0.0173(11)
C10 0.0591(17) 0.110(2) 0.091(2) -0.0113(17) -0.0115(16) -0.0446(17)
C11 0.0408(11) 0.0516(11) 0.0385(11) -0.0005(8) -0.0062(8) -0.0123(9)
C12 0.0716(18) 0.1011(19) 0.0487(14) 0.0056(12) -0.0014(12) -0.0432(15)
C13 0.100(3) 0.116(2) 0.0448(15) 0.0134(14) 0.0018(15) -0.033(2)
C14 0.102(2) 0.0732(16) 0.0452(14) -0.0081(12) -0.0265(15) -0.0006(16)
C15 0.095(2) 0.0893(19) 0.0686(19) 0.0016(14) -0.0420(17) -0.0309(17)
C16 0.0652(17) 0.0866(17) 0.0558(15) 0.0112(12) -0.0241(12) -0.0361(14)
C17 0.0542(13) 0.0556(12) 0.0418(11) -0.0088(8) -0.0008(9) -0.0261(10)
C18 0.0575(15) 0.0751(15) 0.0628(15) -0.0075(11) -0.0060(12) -0.0308(12)
C19 0.0614(17) 0.103(2) 0.0808(19) -0.0299(15) 0.0025(14) -0.0448(16)
C20 0.090(2) 0.092(2) 0.078(2) -0.0272(15) 0.0210(16) -0.0598(18)
C21 0.105(2) 0.0721(16) 0.0672(17) -0.0031(12) 0.0052(16) -0.0512(17)
C22 0.0718(17) 0.0624(14) 0.0551(14) 0.0015(10) -0.0029(12) -0.0329(12)
C23 0.0519(12) 0.0533(11) 0.0429(11) 0.0011(8) -0.0117(9) -0.0239(9)

loop_
_atom_type_symbol
_atom_type_description
_atom_type_scat_dispersion_real
_atom_type_scat_dispersion_imag
_atom_type_scat_source
C C 0.0033 0.0016 'International Tables Vol C Tables 4.2.6.8 and 6.1.1.4'
H H 0.0000 0.0000 'International Tables Vol C Tables 4.2.6.8 and 6.1.1.4'
N N 0.0061 0.0033 'International Tables Vol C Tables 4.2.6.8 and 6.1.1.4'
O O 0.0106 0.0060 'International Tables Vol C Tables 4.2.6.8 and 6.1.1.4'

loop_
_geom_angle_atom_site_label_1
_geom_angle_atom_site_label_2
_geom_angle_atom_site_label_3
_geom_angle
C2 N1 C11 124.04(16)
C2 N1 C6 120.04(16)
C11 N1 C6 115.83(15)
C2 C1 H1A 109.5
C2 C1 H1B 109.5
H1A C1 H1B 109.5
C2 C1 H1C 109.5
H1A C1 H1C 109.5
H1B C1 H1C 109.5
N1 C2 C3 122.01(18)
N1 C2 C1 118.01(18)
C3 C2 C1 119.98(19)
C7 O3 C10 106.6(2)
C23 N2 C17 126.70(19)
C23 N2 H2 118.4(14)
C17 N2 H2 114.8(14)
C2 C3 C4 123.05(19)
C2 C3 H3A 118.5
C4 C3 H3A 118.5
O1 C4 C3 124.79(19)
O1 C4 C5 119.35(17)
C3 C4 C5 115.69(17)
C4 C5 C6 111.91(15)
C4 C5 C23 108.68(17)
C6 C5 C23 110.64(16)
C4 C5 H5 107.3(12)
C6 C5 H5 111.3(12)
C23 C5 H5 106.8(11)
C7 C6 N1 110.35(15)
C7 C6 C5 113.63(17)
N1 C6 C5 111.63(16)
C7 C6 H6 105.1(13)
N1 C6 H6 105.0(12)
C5 C6 H6 110.6(11)
C8 C7 O3 109.4(2)
C8 C7 C6 131.6(2)
O3 C7 C6 118.90(18)
C7 C8 C9 106.5(2)
C7 C8 H8A 126.7
C9 C8 H8A 126.7
C10 C9 C8 107.5(2)
C10 C9 H9A 126.3
C8 C9 H9A 126.3
C9 C10 O3 109.9(3)
C9 C10 H10A 125.0
O3 C10 H10A 125.0
C16 C11 C12 119.9(2)
C16 C11 N1 119.45(19)
C12 C11 N1 120.6(2)
C11 C12 C13 119.2(3)
C11 C12 H12A 120.4
C13 C12 H12A 120.4
C14 C13 C12 120.6(3)
C14 C13 H13A 119.7
C12 C13 H13A 119.7
C15 C14 C13 119.6(2)
C15 C14 H14A 120.2
C13 C14 H14A 120.2
C14 C15 C16 120.2(3)
C14 C15 H15A 119.9
C16 C15 H15A 119.9
C11 C16 C15 120.6(2)
C11 C16 H16A 119.7
C15 C16 H16A 119.7
C22 C17 C18 119.4(2)
C22 C17 N2 117.8(2)
C18 C17 N2 122.7(2)
C17 C18 C19 119.3(2)
C17 C18 H18A 120.3
C19 C18 H18A 120.3
C20 C19 C18 121.5(3)
C20 C19 H19A 119.2
C18 C19 H19A 119.2
C19 C20 C21 119.1(3)
C19 C20 H20A 120.5
C21 C20 H20A 120.5
C20 C21 C22 121.2(3)
C20 C21 H21A 119.4
C22 C21 H21A 119.4
C17 C22 C21 119.6(3)
C17 C22 H22A 120.2
C21 C22 H22A 120.2
O2 C23 N2 124.4(2)
O2 C23 C5 121.00(18)
N2 C23 C5 114.58(18)

loop_
_geom_bond_atom_site_label_1
_geom_bond_atom_site_label_2
_geom_bond_distance
N1 C2 1.340(3)
N1 C11 1.432(2)
N1 C6 1.491(2)
O1 C4 1.239(2)
C1 C2 1.495(3)
C1 H1A 0.9600
C1 H1B 0.9600
C1 H1C 0.9600
C2 C3 1.372(3)
O2 C23 1.215(2)
O3 C7 1.346(3)
O3 C10 1.378(3)
N2 C23 1.337(3)
N2 C17 1.415(3)
N2 H2 0.89(2)
C3 C4 1.404(3)
C3 H3A 0.9300
C4 C5 1.525(3)
C5 C6 1.530(3)
C5 C23 1.533(3)
C5 H5 0.98(2)
C6 C7 1.482(3)
C6 H6 0.97(2)
C7 C8 1.341(3)
C8 C9 1.412(4)
C8 H8A 0.9300
C9 C10 1.299(4)
C9 H9A 0.9300
C10 H10A 0.9300
C11 C16 1.366(3)
C11 C12 1.370(3)
C12 C13 1.390(4)
C12 H12A 0.9300
C13 C14 1.368(5)
C13 H13A 0.9300
C14 C15 1.362(4)
C14 H14A 0.9300
C15 C16 1.374(4)
C15 H15A 0.9300
C16 H16A 0.9300
C17 C22 1.379(3)
C17 C18 1.387(3)
C18 C19 1.391(3)
C18 H18A 0.9300
C19 C20 1.353(4)
C19 H19A 0.9300
C20 C21 1.369(4)
C20 H20A 0.9300
C21 C22 1.390(4)
C21 H21A 0.9300
C22 H22A 0.9300

loop_
_geom_torsion_atom_site_label_1
_geom_torsion_atom_site_label_2
_geom_torsion_atom_site_label_3
_geom_torsion_atom_site_label_4
_geom_torsion
C11 N1 C2 C3 -173.80(19)
C6 N1 C2 C3 2.6(3)
C11 N1 C2 C1 5.8(3)
C6 N1 C2 C1 -177.82(19)
N1 C2 C3 C4 11.8(3)
C1 C2 C3 C4 -167.8(2)
C2 C3 C4 O1 -179.5(2)
C2 C3 C4 C5 5.3(3)
O1 C4 C5 C6 150.97(19)
C3 C4 C5 C6 -33.6(2)
O1 C4 C5 C23 -86.5(2)
C3 C4 C5 C23 88.9(2)
C2 N1 C6 C7 96.0(2)
C11 N1 C6 C7 -87.3(2)
C2 N1 C6 C5 -31.4(2)
C11 N1 C6 C5 145.32(17)
C4 C5 C6 C7 -80.4(2)
C23 C5 C6 C7 158.23(17)
C4 C5 C6 N1 45.2(2)
C23 C5 C6 N1 -76.2(2)
C10 O3 C7 C8 -0.1(3)
C10 O3 C7 C6 178.2(2)
N1 C6 C7 C8 95.4(3)
C5 C6 C7 C8 -138.4(2)
N1 C6 C7 O3 -82.6(2)
C5 C6 C7 O3 43.7(3)
O3 C7 C8 C9 -0.7(3)
C6 C7 C8 C9 -178.8(2)
C7 C8 C9 C10 1.3(3)
C8 C9 C10 O3 -1.4(3)
C7 O3 C10 C9 1.0(3)
C2 N1 C11 C16 87.6(3)
C6 N1 C11 C16 -88.9(2)
C2 N1 C11 C12 -95.3(3)
C6 N1 C11 C12 88.1(2)
C16 C11 C12 C13 0.8(4)
N1 C11 C12 C13 -176.3(2)
C11 C12 C13 C14 -0.2(5)
C12 C13 C14 C15 -0.7(5)
C13 C14 C15 C16 0.9(4)
C12 C11 C16 C15 -0.6(4)
N1 C11 C16 C15 176.5(2)
C14 C15 C16 C11 -0.3(4)
C23 N2 C17 C22 -158.7(2)
C23 N2 C17 C18 24.0(3)
C22 C17 C18 C19 -0.6(4)
N2 C17 C18 C19 176.7(2)
C17 C18 C19 C20 0.0(4)
C18 C19 C20 C21 0.3(4)
C19 C20 C21 C22 -0.1(4)
C18 C17 C22 C21 0.9(4)
N2 C17 C22 C21 -176.5(2)
C20 C21 C22 C17 -0.6(4)
C17 N2 C23 O2 3.3(4)
C17 N2 C23 C5 -177.94(18)
C4 C5 C23 O2 -104.9(3)
C6 C5 C23 O2 18.3(3)
C4 C5 C23 N2 76.3(2)
C6 C5 C23 N2 -160.46(18)
